data_7246260
loop_
_publ_author_name
'Huang, Gui-Mei'
'Li, Shuang'
'Ma, Meng-Xia'
'Li, Shi-Ming'
'Li, Wen-Qiang'
'Ni, Qing-Ling'
'Gui, Liu-Cheng'
'Wang, Xiu-Jian'

_publ_section_title
;
 Construction of ZnII/CdII-based MOFs containing a tripodal aromatic
 carboxylate ligand with unequal arms and their fluorescence detection for
 Cu2+ and Fe3+ cations
;
_journal_issue 8
_journal_name_full CrystEngComm
_journal_page_first 1232
_journal_page_last 1239
_journal_paper_doi 10.1039/D3CE00007A
_journal_volume 25
_journal_year 2023
_chemical_formula_moiety 'C94 H68 Cd3 N6 O12'
_chemical_formula_sum 'C94 H68 Cd3 N6 O12'
_chemical_formula_weight 1810.74
_space_group_crystal_system monoclinic
_space_group_IT_number 15
_space_group_name_Hall '-I 2ya'
_space_group_name_H-M_alt 'I 1 2/a 1'
_atom_sites_solution_hydrogens geom
_atom_sites_solution_primary iterative
_audit_creation_date 2022-12-20
_audit_creation_method
;
Olex2 1.5
(compiled 2022.04.07 svn.rca3783a0 for OlexSys, GUI svn.r6498)
;
_audit_update_record
;
2023-01-02 deposited with the CCDC.	2023-01-24 downloaded from the CCDC.
;
_cell_angle_alpha 90
_cell_angle_beta 91.899(2)
_cell_angle_gamma 90
_cell_formula_units_Z 4
_cell_length_a 27.0745(5)
_cell_length_b 9.7503(2)
_cell_length_c 29.6517(5)
_cell_measurement_reflns_used 8835
_cell_measurement_temperature 293(2)
_cell_measurement_theta_max 27.1590
_cell_measurement_theta_min 4.0040
_cell_volume 7823.3(3)
_computing_cell_refinement 'CrysAlisPro 1.171.41.104a (Rigaku OD, 2021)'
_computing_data_collection 'CrysAlisPro 1.171.41.104a (Rigaku OD, 2021)'
_computing_data_reduction 'CrysAlisPro 1.171.41.104a (Rigaku OD, 2021)'
_computing_molecular_graphics 'Olex2 1.5 (Dolomanov et al., 2009)'
_computing_publication_material 'Olex2 1.5 (Dolomanov et al., 2009)'
_computing_structure_refinement 'SHELXL 2018/3 (Sheldrick, 2015)'
_computing_structure_solution 'olex2.solve 1.5 (Bourhis et al., 2015)'
_diffrn_ambient_temperature 293(2)
_diffrn_detector 'CCD plate'
_diffrn_detector_area_resol_mean 15.9784
_diffrn_detector_type Eos
_diffrn_measured_fraction_theta_full 0.986
_diffrn_measured_fraction_theta_max 0.872
_diffrn_measurement_details
;
List of Runs (angles in degrees, time in seconds):

  # Type    Start    End  Width  t~exp~   \w     \q     \k     \f   Frames
#--------------------------------------------------------------------------
  1  \w    -42.00  48.00   1.00    5.00    --   17.69 -77.00 120.00   90
  2  \w     -4.00  86.00   1.00    5.00    --   17.69  57.00  60.00   90
  3  \w    -51.00  39.00   1.00    5.00    --   17.69 -57.00 -60.00   90
;
_diffrn_measurement_device 'four-circle diffractometer'
_diffrn_measurement_device_type 'SuperNova, Single source at offset/far, Eos'
_diffrn_measurement_method '\w scans'
_diffrn_orient_matrix_type 'CrysAlisPro convention (1999,Acta A55,543-557)'
_diffrn_orient_matrix_UB_11 0.0056806000
_diffrn_orient_matrix_UB_12 -0.0074865000
_diffrn_orient_matrix_UB_13 0.0233898000
_diffrn_orient_matrix_UB_21 0.0253143000
_diffrn_orient_matrix_UB_22 -0.0091407000
_diffrn_orient_matrix_UB_23 -0.0047155000
_diffrn_orient_matrix_UB_31 0.0038163000
_diffrn_orient_matrix_UB_32 0.0717569000
_diffrn_orient_matrix_UB_33 0.0018494000
_diffrn_radiation_monochromator mirror
_diffrn_radiation_probe x-ray
_diffrn_radiation_type 'Mo K\a'
_diffrn_radiation_wavelength 0.71073
_diffrn_reflns_av_R_equivalents 0.0268
_diffrn_reflns_av_unetI/netI 0.0426
_diffrn_reflns_Laue_measured_fraction_full 0.986
_diffrn_reflns_Laue_measured_fraction_max 0.872
_diffrn_reflns_limit_h_max 35
_diffrn_reflns_limit_h_min -33
_diffrn_reflns_limit_k_max 12
_diffrn_reflns_limit_k_min -12
_diffrn_reflns_limit_l_max 39
_diffrn_reflns_limit_l_min -39
_diffrn_reflns_number 20974
_diffrn_reflns_point_group_measured_fraction_full 0.986
_diffrn_reflns_point_group_measured_fraction_max 0.872
_diffrn_reflns_theta_full 25.242
_diffrn_reflns_theta_max 28.706
_diffrn_reflns_theta_min 3.330
_diffrn_source 'micro-focus sealed X-ray tube'
_diffrn_source_type 'SuperNova (Mo) X-ray Source'
_exptl_absorpt_coefficient_mu 0.878
_exptl_absorpt_correction_T_max 1.00000
_exptl_absorpt_correction_T_min 0.87218
_exptl_absorpt_correction_type multi-scan
_exptl_absorpt_process_details
;
CrysAlisPro 1.171.41.104a (Rigaku Oxford Diffraction, 2021)
Empirical absorption correction using spherical harmonics,
implemented in SCALE3 ABSPACK scaling algorithm.
;
_exptl_crystal_colour yellow
_exptl_crystal_density_diffrn 1.537
_exptl_crystal_description block
_exptl_crystal_F_000 3656
_exptl_crystal_size_max 0.22
_exptl_crystal_size_mid 0.15
_exptl_crystal_size_min 0.12
_refine_diff_density_max 0.664
_refine_diff_density_min -0.546
_refine_diff_density_rms 0.068
_refine_ls_extinction_method none
_refine_ls_goodness_of_fit_ref 1.049
_refine_ls_hydrogen_treatment constr
_refine_ls_matrix_type full
_refine_ls_number_parameters 646
_refine_ls_number_reflns 8820
_refine_ls_number_restraints 948
_refine_ls_restrained_S_all 1.015
_refine_ls_R_factor_all 0.0514
_refine_ls_R_factor_gt 0.0354
_refine_ls_shift/su_max 0.001
_refine_ls_shift/su_mean 0.000
_refine_ls_structure_factor_coef Fsqd
_refine_ls_weighting_details 'w=1/[\s^2^(Fo^2^)+(0.0249P)^2^+4.2186P] where P=(Fo^2^+2Fc^2^)/3'
_refine_ls_weighting_scheme calc
_refine_ls_wR_factor_gt 0.0658
_refine_ls_wR_factor_ref 0.0739
_reflns_Friedel_coverage 0.000
_reflns_number_gt 6947
_reflns_number_total 8820
_reflns_threshold_expression 'I > 2\s(I)'
_cod_data_source_file d3ce00007a3.cif
_cod_data_source_block 557-cd-yixi-dmf-1_auto
_cod_depositor_comments 'Adding full bibliography for 7246258--7246261.cif.'
_cod_database_code 7246260
_shelx_shelxl_version_number 2018/3
_shelx_space_group_comment
;
The symmetry employed for this shelxl refinement is uniquely defined
by the following loop, which should always be used as a source of
symmetry information in preference to the above space-group names.
They are only intended as comments.
;
_olex2_refinement_description
;
1. Fixed Uiso
 At 1.2 times of:
  All C(H) groups, All C(H,H) groups
2. Restrained distances
 C41A-C38A = C43-C42 = C43A-C42A = C41-C38
 1.5 with sigma of 0.01
 C42-C41 = C42A-C41A
 1.34 with sigma of 0.01
3. Uiso/Uaniso restraints and constraints
All non-hydrogen atoms have similar U: within 2A with sigma of 0.01 and sigma
for terminal atoms of 0.02 within 2A
4. Rigid body (RIGU) restrains
 N2, C40, C42, N1, C37, C45, C36, C46, C38, C44, C39, C43, C41, C47, Cd1
 with sigma for 1-2 distances of 0.01 and sigma for 1-3 distances of 0.02
 C42A, C38A, C40A, C46A, N1A, C39A, C44A, C45A, N2A, C37A, C47A, C43A, C41A,
 C36A, Cd1
 with sigma for 1-2 distances of 0.01 and sigma for 1-3 distances of 0.02
5. Others
 Sof(C42A)=Sof(H42A)=Sof(N2A)=Sof(C46A)=Sof(H46A)=Sof(C47A)=Sof(H47A)=
 Sof(C43A)=Sof(C44A)=Sof(H44A)=Sof(C45A)=Sof(H45A)=Sof(N1A)=Sof(C36A)=Sof(H36A)=
 Sof(C37A)=Sof(H37A)=Sof(C38A)=Sof(C39A)=Sof(H39A)=Sof(C40A)=Sof(H40A)=
 Sof(C41A)=Sof(H41A)=1-FVAR(1)
 Sof(N2)=Sof(C45)=Sof(H45)=Sof(C44)=Sof(H44)=Sof(C43)=Sof(C47)=Sof(H47)=
 Sof(C46)=Sof(H46)=Sof(N1)=Sof(C36)=Sof(H36)=Sof(C37)=Sof(H37)=Sof(C38)=
 Sof(C39)=Sof(H39)=Sof(C40)=Sof(H40)=Sof(C42)=Sof(H42)=Sof(C41)=Sof(H41)=FVAR(1)
6.a Secondary CH2 refined with riding coordinates:
 C22(H22A,H22B), C8(H8A,H8B)
6.b Aromatic/amide H refined with riding coordinates:
 C45(H45), C44(H44), C47(H47), C46(H46), C36(H36), C37(H37), C39(H39),
 C40(H40), C25(H25), C7(H7), C24(H24), C3(H3), C6(H6), C27(H27), C5(H5),
 C13(H13), C14(H14), C30(H30), C11(H11), C10(H10), C33(H33), C31(H31), C28(H28),
  C16(H16), C19(H19), C32(H32), C17(H17), C18(H18), C42(H42), C41(H41),
 C42A(H42A), C46A(H46A), C47A(H47A), C44A(H44A), C45A(H45A), C36A(H36A),
 C37A(H37A), C39A(H39A), C40A(H40A), C41A(H41A)
;
_olex2_submission_special_instructions 'No special instructions were received'
_oxdiff_exptl_absorpt_empirical_details
;
Empirical correction (ABSPACK) includes:
- Absorption correction using spherical harmonics
- Frame scaling
;
_oxdiff_exptl_absorpt_empirical_full_max 1.238
_oxdiff_exptl_absorpt_empirical_full_min 0.863

loop_
_space_group_symop_operation_xyz
'x, y, z'
'-x+1/2, y, -z'
'x+1/2, y+1/2, z+1/2'
'-x+1, y+1/2, -z+1/2'
'-x, -y, -z'
'x-1/2, -y, z'
'-x+1/2, -y+1/2, -z+1/2'
'x, -y+1/2, z+1/2'

loop_
_atom_site_label
_atom_site_type_symbol
_atom_site_fract_x
_atom_site_fract_y
_atom_site_fract_z
_atom_site_U_iso_or_equiv
_atom_site_adp_type
_atom_site_occupancy
_atom_site_site_symmetry_order
_atom_site_calc_flag
_atom_site_refinement_flags_posn
_atom_site_refinement_flags_adp
_atom_site_refinement_flags_occupancy
_atom_site_disorder_assembly
_atom_site_disorder_group
Cd1 Cd 0.250000 0.41304(3) 0.500000 0.03550(8) Uani 1 2 d S T P . .
Cd2 Cd 0.37309(2) 0.94928(2) 0.06071(2) 0.03509(7) Uani 1 1 d . . . . .
O1 O 0.31054(7) 0.57683(18) 0.50299(5) 0.0403(4) Uani 1 1 d . U . . .
O2 O 0.38711(8) 0.6245(2) 0.48776(6) 0.0504(5) Uani 1 1 d . U . . .
O5 O 0.56731(8) 0.2993(2) 0.41163(6) 0.0517(5) Uani 1 1 d . U . . .
O3 O 0.34066(8) 1.0849(2) 0.11008(6) 0.0507(5) Uani 1 1 d . U . . .
O6 O 0.64304(8) 0.2497(2) 0.39438(7) 0.0605(6) Uani 1 1 d . U . . .
O4 O 0.26627(9) 1.1134(2) 0.07701(6) 0.0597(6) Uani 1 1 d . U . . .
N2 N -0.0724(6) -0.3643(15) 0.5516(4) 0.0347(19) Uani 0.564(5) 1 d . U P A 1
C45 C -0.0664(5) -0.2644(12) 0.5818(4) 0.0437(19) Uani 0.564(5) 1 d . U P A 1
H45 H -0.088305 -0.260178 0.605274 0.052 Uiso 0.564(5) 1 calc R U P A 1
C44 C -0.0304(3) -0.1687(10) 0.5805(3) 0.0445(16) Uani 0.564(5) 1 d . U P A 1
H44 H -0.027726 -0.102008 0.602913 0.053 Uiso 0.564(5) 1 calc R U P A 1
C43 C 0.0023(3) -0.1703(8) 0.5460(3) 0.0419(15) Uani 0.564(5) 1 d D U P A 1
C47 C -0.0029(3) -0.2674(9) 0.5136(3) 0.0433(17) Uani 0.564(5) 1 d . U P A 1
H47 H 0.018055 -0.270243 0.489357 0.052 Uiso 0.564(5) 1 calc R U P A 1
C46 C -0.0413(6) -0.3643(12) 0.5177(3) 0.0439(19) Uani 0.564(5) 1 d . U P A 1
H46 H -0.045019 -0.431563 0.495572 0.053 Uiso 0.564(5) 1 calc R U P A 1
C1 C 0.34279(11) 0.6189(3) 0.47571(8) 0.0363(6) Uani 1 1 d . U . . .
N3 N 0.38665(9) 0.7045(3) 0.31930(7) 0.0490(6) Uani 1 1 d . U . . .
N1 N 0.1911(6) 0.2421(17) 0.5090(4) 0.045(2) Uani 0.564(5) 1 d . U P A 1
C36 C 0.1584(5) 0.2490(11) 0.5411(3) 0.0525(18) Uani 0.564(5) 1 d . U P A 1
H36 H 0.160789 0.321100 0.561617 0.063 Uiso 0.564(5) 1 calc R U P A 1
C37 C 0.1202(3) 0.1533(8) 0.5458(2) 0.0509(16) Uani 0.564(5) 1 d . U P A 1
H37 H 0.097214 0.163375 0.568215 0.061 Uiso 0.564(5) 1 calc R U P A 1
C38 C 0.1175(3) 0.0440(7) 0.5164(3) 0.0471(14) Uani 0.564(5) 1 d D U P A 1
C39 C 0.1526(3) 0.0348(7) 0.4834(2) 0.0527(15) Uani 0.564(5) 1 d . U P A 1
H39 H 0.152188 -0.038040 0.463179 0.063 Uiso 0.564(5) 1 calc R U P A 1
C40 C 0.1881(3) 0.1356(11) 0.4813(3) 0.0521(17) Uani 0.564(5) 1 d . U P A 1
H40 H 0.211351 0.128520 0.458964 0.063 Uiso 0.564(5) 1 calc R U P A 1
C35 C 0.59769(11) 0.2351(3) 0.38872(9) 0.0400(6) Uani 1 1 d . U . . .
C2 C 0.32775(10) 0.6616(3) 0.42936(8) 0.0360(6) Uani 1 1 d . U . . .
C34 C 0.57798(10) 0.1370(3) 0.35289(8) 0.0372(6) Uani 1 1 d . U . . .
C26 C 0.50943(10) 0.3006(3) 0.32832(8) 0.0386(6) Uani 1 1 d . U . . .
C29 C 0.53485(10) 0.1654(3) 0.32731(8) 0.0381(6) Uani 1 1 d . U . . .
C4 C 0.35134(10) 0.7006(3) 0.35212(8) 0.0386(6) Uani 1 1 d . U . . .
C25 C 0.53642(11) 0.4217(3) 0.32390(8) 0.0419(7) Uani 1 1 d . U . . .
H25 H 0.570433 0.417780 0.320629 0.050 Uiso 1 1 calc R U . . .
C7 C 0.27891(10) 0.6940(3) 0.41866(9) 0.0430(7) Uani 1 1 d . U . . .
H7 H 0.255105 0.692329 0.440556 0.052 Uiso 1 1 calc R U . . .
C15 C 0.30187(11) 1.2115(3) 0.19122(8) 0.0409(7) Uani 1 1 d . U . . .
C21 C 0.29781(12) 1.1317(3) 0.10825(9) 0.0410(7) Uani 1 1 d . U . . .
C24 C 0.51278(11) 0.5470(3) 0.32437(9) 0.0432(7) Uani 1 1 d . U . . .
H24 H 0.531250 0.626697 0.321386 0.052 Uiso 1 1 calc R U . . .
C3 C 0.36366(10) 0.6665(3) 0.39690(8) 0.0384(6) Uani 1 1 d . U . . .
H3 H 0.396339 0.646758 0.405102 0.046 Uiso 1 1 calc R U . . .
C6 C 0.26661(11) 0.7289(3) 0.37471(9) 0.0449(7) Uani 1 1 d . U . . .
H6 H 0.234143 0.752552 0.366998 0.054 Uiso 1 1 calc R U . . .
C20 C 0.28426(11) 1.2251(3) 0.14646(9) 0.0442(7) Uani 1 1 d . U . . .
C27 C 0.45881(11) 0.3108(3) 0.33242(9) 0.0463(7) Uani 1 1 d . U . . .
H27 H 0.440116 0.231306 0.334895 0.056 Uiso 1 1 calc R U . . .
C23 C 0.46225(11) 0.5569(3) 0.32919(9) 0.0413(6) Uani 1 1 d . U . . .
C5 C 0.30158(11) 0.7295(3) 0.34189(9) 0.0427(7) Uani 1 1 d . U . . .
H5 H 0.291843 0.749528 0.312246 0.051 Uiso 1 1 calc R U . . .
C22 C 0.43881(11) 0.6980(3) 0.33045(10) 0.0492(7) Uani 1 1 d . U . . .
H22A H 0.444275 0.735400 0.360518 0.059 Uiso 1 1 calc R U . . .
H22B H 0.455896 0.756889 0.309715 0.059 Uiso 1 1 calc R U . . .
C13 C 0.30698(12) 0.9584(3) 0.19537(9) 0.0439(7) Uani 1 1 d . U . . .
H13 H 0.283786 0.955067 0.171546 0.053 Uiso 1 1 calc R U . . .
C14 C 0.32299(11) 0.8365(3) 0.21533(8) 0.0448(7) Uani 1 1 d . U . . .
H14 H 0.311042 0.753376 0.204161 0.054 Uiso 1 1 calc R U . . .
C12 C 0.32458(11) 1.0839(3) 0.20996(8) 0.0413(7) Uani 1 1 d . U . . .
C9 C 0.35622(11) 0.8374(3) 0.25134(8) 0.0426(7) Uani 1 1 d . U . . .
C30 C 0.51770(12) 0.0659(3) 0.29677(9) 0.0457(7) Uani 1 1 d . U . . .
H30 H 0.488989 0.082539 0.279560 0.055 Uiso 1 1 calc R U . . .
C11 C 0.35922(12) 1.0836(3) 0.24589(9) 0.0500(8) Uani 1 1 d . U . . .
H11 H 0.372384 1.166290 0.256323 0.060 Uiso 1 1 calc R U . . .
C10 C 0.37426(12) 0.9623(3) 0.26622(9) 0.0508(8) Uani 1 1 d . U . . .
H10 H 0.396993 0.964965 0.290406 0.061 Uiso 1 1 calc R U . . .
C33 C 0.60321(12) 0.0148(3) 0.34647(9) 0.0481(7) Uani 1 1 d . U . . .
H33 H 0.632524 -0.002203 0.362745 0.058 Uiso 1 1 calc R U . . .
C31 C 0.54227(13) -0.0562(3) 0.29156(10) 0.0512(8) Uani 1 1 d . U . . .
H31 H 0.529834 -0.121596 0.271375 0.061 Uiso 1 1 calc R U . . .
C28 C 0.43535(11) 0.4375(3) 0.33290(9) 0.0490(7) Uani 1 1 d . U . . .
H28 H 0.401282 0.441891 0.335737 0.059 Uiso 1 1 calc R U . . .
C8 C 0.37211(12) 0.7007(3) 0.27189(8) 0.0515(8) Uani 1 1 d . U . . .
H8A H 0.345028 0.636263 0.267878 0.062 Uiso 1 1 calc R U . . .
H8B H 0.399636 0.665705 0.255204 0.062 Uiso 1 1 calc R U . . .
C16 C 0.29217(13) 1.3192(3) 0.22115(10) 0.0550(8) Uani 1 1 d . U . . .
H16 H 0.304342 1.313839 0.250801 0.066 Uiso 1 1 calc R U . . .
C19 C 0.25527(14) 1.3376(3) 0.13435(11) 0.0616(9) Uani 1 1 d . U . . .
H19 H 0.242297 1.344168 0.104998 0.074 Uiso 1 1 calc R U . . .
C32 C 0.58502(13) -0.0816(3) 0.31606(10) 0.0552(8) Uani 1 1 d . U . . .
H32 H 0.601831 -0.163723 0.312236 0.066 Uiso 1 1 calc R U . . .
C17 C 0.26519(15) 1.4319(3) 0.20774(13) 0.0682(10) Uani 1 1 d . U . . .
H17 H 0.260400 1.503478 0.227872 0.082 Uiso 1 1 calc R U . . .
C18 C 0.24533(16) 1.4394(3) 0.16480(13) 0.0750(11) Uani 1 1 d . U . . .
H18 H 0.225212 1.512844 0.156252 0.090 Uiso 1 1 calc R U . . .
C42 C 0.0415(2) -0.0648(6) 0.5451(2) 0.0493(14) Uani 0.564(5) 1 d D U P A 1
H42 H 0.040210 0.005217 0.566309 0.059 Uiso 0.564(5) 1 calc R U P A 1
C41 C 0.0780(2) -0.0611(6) 0.5171(2) 0.0520(14) Uani 0.564(5) 1 d D U P A 1
H41 H 0.079227 -0.130809 0.495782 0.062 Uiso 0.564(5) 1 calc R U P A 1
C42A C 0.0484(3) -0.1044(7) 0.5218(3) 0.0475(16) Uani 0.436(5) 1 d D U P A 2
H42A H 0.064547 -0.119562 0.495113 0.057 Uiso 0.436(5) 1 calc R U P A 2
N2A N -0.0699(8) -0.3850(19) 0.5429(5) 0.035(2) Uani 0.436(5) 1 d . U P A 2
C46A C -0.0607(7) -0.2871(18) 0.5729(5) 0.042(2) Uani 0.436(5) 1 d . U P A 2
H46A H -0.079875 -0.282256 0.598346 0.051 Uiso 0.436(5) 1 calc R U P A 2
C47A C -0.0221(4) -0.1883(13) 0.5675(4) 0.0444(19) Uani 0.436(5) 1 d . U P A 2
H47A H -0.016475 -0.120283 0.588998 0.053 Uiso 0.436(5) 1 calc R U P A 2
C43A C 0.0061(3) -0.1951(11) 0.5307(3) 0.0387(18) Uani 0.436(5) 1 d D U P A 2
C44A C -0.0060(4) -0.2988(11) 0.4992(3) 0.0402(19) Uani 0.436(5) 1 d . U P A 2
H44A H 0.011730 -0.305934 0.473022 0.048 Uiso 0.436(5) 1 calc R U P A 2
C45A C -0.0427(7) -0.3873(16) 0.5064(4) 0.040(2) Uani 0.436(5) 1 d . U P A 2
H45A H -0.049596 -0.453981 0.484649 0.048 Uiso 0.436(5) 1 calc R U P A 2
N1A N 0.1866(8) 0.259(2) 0.5182(6) 0.045(2) Uani 0.436(5) 1 d . U P A 2
C36A C 0.1755(4) 0.1506(15) 0.4920(4) 0.053(2) Uani 0.436(5) 1 d . U P A 2
H36A H 0.194568 0.135089 0.467034 0.064 Uiso 0.436(5) 1 calc R U P A 2
C37A C 0.1369(4) 0.0593(10) 0.5000(3) 0.0519(17) Uani 0.436(5) 1 d . U P A 2
H37A H 0.130764 -0.015019 0.480913 0.062 Uiso 0.436(5) 1 calc R U P A 2
C38A C 0.1085(3) 0.0819(10) 0.5363(3) 0.0486(17) Uani 0.436(5) 1 d D U P A 2
C39A C 0.1201(4) 0.1937(10) 0.5639(3) 0.054(2) Uani 0.436(5) 1 d . U P A 2
H39A H 0.101729 0.211183 0.589269 0.064 Uiso 0.436(5) 1 calc R U P A 2
C40A C 0.1585(7) 0.2776(15) 0.5536(4) 0.052(2) Uani 0.436(5) 1 d . U P A 2
H40A H 0.165478 0.351831 0.572458 0.062 Uiso 0.436(5) 1 calc R U P A 2
C41A C 0.0655(3) -0.0050(7) 0.5475(3) 0.0536(17) Uani 0.436(5) 1 d D U P A 2
H41A H 0.049931 0.012246 0.574367 0.064 Uiso 0.436(5) 1 calc R U P A 2

loop_
_atom_site_aniso_label
_atom_site_aniso_U_11
_atom_site_aniso_U_22
_atom_site_aniso_U_33
_atom_site_aniso_U_23
_atom_site_aniso_U_13
_atom_site_aniso_U_12
Cd1 0.02831(15) 0.03768(16) 0.04038(15) 0.000 -0.00053(12) 0.000
Cd2 0.03273(12) 0.04082(13) 0.03178(10) -0.00006(8) 0.00208(8) -0.00009(8)
O1 0.0367(11) 0.0486(11) 0.0357(9) 0.0067(8) 0.0033(8) -0.0081(9)
O2 0.0381(12) 0.0725(14) 0.0403(10) 0.0119(10) -0.0024(9) -0.0093(10)
O5 0.0457(13) 0.0638(13) 0.0457(10) -0.0167(10) 0.0021(10) 0.0015(10)
O3 0.0510(14) 0.0558(13) 0.0463(11) -0.0050(9) 0.0172(10) 0.0065(10)
O6 0.0405(14) 0.0683(15) 0.0725(14) -0.0241(12) -0.0032(11) -0.0062(11)
O4 0.0755(17) 0.0608(14) 0.0424(11) -0.0019(10) -0.0041(11) 0.0082(12)
N2 0.035(3) 0.034(4) 0.036(4) -0.014(3) 0.011(3) -0.003(3)
C45 0.047(4) 0.039(4) 0.045(4) -0.019(3) 0.010(3) -0.004(3)
C44 0.045(3) 0.044(3) 0.045(4) -0.015(3) 0.012(3) -0.007(3)
C43 0.038(3) 0.038(3) 0.050(4) -0.003(3) 0.007(3) 0.001(2)
C47 0.040(3) 0.045(4) 0.045(4) -0.010(3) 0.016(3) -0.003(3)
C46 0.047(3) 0.038(4) 0.047(4) -0.015(3) 0.012(4) 0.001(3)
C1 0.0383(16) 0.0356(15) 0.0350(13) -0.0005(11) 0.0015(12) -0.0026(12)
N3 0.0391(14) 0.0698(16) 0.0383(12) 0.0112(12) 0.0043(10) 0.0144(12)
N1 0.042(3) 0.045(4) 0.049(5) -0.004(3) 0.004(3) -0.011(3)
C36 0.055(3) 0.049(4) 0.054(4) -0.009(3) 0.008(4) -0.012(3)
C37 0.047(3) 0.053(4) 0.054(3) -0.009(3) 0.011(3) -0.011(3)
C38 0.041(3) 0.048(3) 0.053(3) -0.001(3) 0.005(3) -0.009(3)
C39 0.054(4) 0.050(3) 0.056(3) -0.008(3) 0.011(3) -0.012(3)
C40 0.049(4) 0.054(3) 0.053(4) -0.006(3) 0.015(3) -0.012(3)
C35 0.0412(17) 0.0397(16) 0.0389(14) 0.0042(12) -0.0003(13) -0.0011(13)
C2 0.0328(15) 0.0374(15) 0.0377(13) 0.0028(12) -0.0001(11) -0.0024(12)
C34 0.0365(16) 0.0393(15) 0.0359(13) 0.0017(12) 0.0050(12) -0.0028(12)
C26 0.0345(15) 0.0474(16) 0.0337(12) 0.0009(12) 0.0002(11) 0.0007(13)
C29 0.0360(16) 0.0436(16) 0.0352(13) 0.0002(12) 0.0071(12) -0.0022(12)
C4 0.0363(16) 0.0424(15) 0.0373(13) 0.0046(12) 0.0029(12) 0.0038(12)
C25 0.0328(15) 0.0524(18) 0.0407(14) 0.0056(13) 0.0024(12) 0.0020(13)
C7 0.0333(16) 0.0511(17) 0.0449(14) 0.0088(13) 0.0067(12) 0.0011(13)
C15 0.0454(17) 0.0363(15) 0.0417(14) -0.0011(12) 0.0127(12) -0.0057(12)
C21 0.0569(19) 0.0342(15) 0.0325(13) 0.0059(12) 0.0089(13) 0.0006(13)
C24 0.0383(16) 0.0450(17) 0.0466(15) 0.0069(13) 0.0054(13) -0.0013(13)
C3 0.0297(15) 0.0478(16) 0.0376(13) 0.0057(12) -0.0005(11) 0.0029(12)
C6 0.0302(16) 0.0552(18) 0.0492(15) 0.0110(14) -0.0023(13) 0.0033(13)
C20 0.0511(18) 0.0394(16) 0.0429(14) 0.0028(13) 0.0130(13) 0.0031(13)
C27 0.0369(17) 0.0478(17) 0.0543(16) -0.0001(14) 0.0030(13) -0.0048(14)
C23 0.0371(16) 0.0469(17) 0.0399(14) 0.0068(13) 0.0034(12) 0.0054(13)
C5 0.0394(17) 0.0513(17) 0.0372(13) 0.0077(13) -0.0022(12) 0.0039(13)
C22 0.0401(18) 0.0568(18) 0.0514(16) 0.0112(14) 0.0118(14) 0.0051(14)
C13 0.0516(19) 0.0464(17) 0.0336(13) 0.0019(13) -0.0020(13) -0.0026(14)
C14 0.0543(19) 0.0436(17) 0.0365(14) 0.0017(13) 0.0022(13) -0.0054(14)
C12 0.0475(17) 0.0420(16) 0.0350(13) -0.0027(12) 0.0096(12) -0.0030(13)
C9 0.0451(17) 0.0507(17) 0.0325(13) 0.0056(13) 0.0081(12) 0.0024(14)
C30 0.0465(18) 0.0512(18) 0.0392(14) -0.0021(13) -0.0001(13) -0.0075(14)
C11 0.056(2) 0.0497(18) 0.0446(15) -0.0055(14) 0.0009(14) -0.0082(15)
C10 0.0495(19) 0.063(2) 0.0391(14) 0.0002(15) -0.0041(13) -0.0027(16)
C33 0.0432(18) 0.0485(18) 0.0528(16) -0.0004(15) 0.0023(14) 0.0029(14)
C31 0.060(2) 0.0462(18) 0.0476(16) -0.0124(14) 0.0103(15) -0.0117(15)
C28 0.0325(16) 0.0580(19) 0.0569(17) 0.0061(15) 0.0048(13) 0.0009(14)
C8 0.053(2) 0.062(2) 0.0393(14) 0.0061(14) 0.0048(14) 0.0147(16)
C16 0.070(2) 0.0436(18) 0.0526(16) -0.0059(15) 0.0216(16) -0.0063(16)
C19 0.076(2) 0.0505(19) 0.0584(18) 0.0065(16) 0.0105(17) 0.0180(17)
C32 0.061(2) 0.0402(17) 0.0648(19) -0.0108(15) 0.0145(17) 0.0029(15)
C17 0.087(3) 0.0437(19) 0.076(2) -0.0116(17) 0.035(2) 0.0003(18)
C18 0.092(3) 0.046(2) 0.089(2) 0.0044(19) 0.028(2) 0.0231(19)
C42 0.043(3) 0.045(3) 0.060(3) -0.001(3) 0.006(3) -0.006(2)
C41 0.043(3) 0.047(3) 0.066(3) 0.002(3) 0.003(3) -0.008(2)
C42A 0.038(3) 0.042(3) 0.063(4) 0.005(3) 0.012(3) 0.000(3)
N2A 0.036(3) 0.031(4) 0.039(5) -0.010(4) 0.015(4) 0.004(3)
C46A 0.043(4) 0.043(5) 0.042(5) -0.011(4) 0.018(3) 0.004(3)
C47A 0.043(4) 0.043(4) 0.048(4) -0.014(3) 0.010(3) -0.005(3)
C43A 0.036(3) 0.035(4) 0.046(4) -0.003(3) 0.012(3) -0.003(3)
C44A 0.037(3) 0.038(4) 0.046(4) -0.008(3) 0.015(4) -0.004(3)
C45A 0.039(3) 0.040(4) 0.041(5) -0.012(3) 0.021(4) -0.005(3)
N1A 0.043(4) 0.045(4) 0.047(5) 0.002(4) 0.005(4) -0.009(4)
C36A 0.052(4) 0.052(4) 0.055(4) -0.007(4) 0.013(3) -0.008(4)
C37A 0.049(4) 0.054(3) 0.054(4) -0.012(3) 0.013(3) -0.013(3)
C38A 0.044(3) 0.048(4) 0.054(4) -0.003(3) 0.006(3) -0.012(3)
C39A 0.053(4) 0.055(4) 0.054(4) -0.006(3) 0.007(4) -0.017(3)
C40A 0.051(3) 0.052(5) 0.053(5) -0.007(4) 0.010(4) -0.015(4)
C41A 0.044(3) 0.053(4) 0.064(3) 0.005(3) 0.008(3) -0.014(3)

loop_
_atom_type_symbol
_atom_type_description
_atom_type_scat_dispersion_real
_atom_type_scat_dispersion_imag
_atom_type_scat_source
C C 0.0033 0.0016 'International Tables Vol C Tables 4.2.6.8 and 6.1.1.4'
H H 0.0000 0.0000 'International Tables Vol C Tables 4.2.6.8 and 6.1.1.4'
Cd Cd -0.8075 1.2024 'International Tables Vol C Tables 4.2.6.8 and 6.1.1.4'
N N 0.0061 0.0033 'International Tables Vol C Tables 4.2.6.8 and 6.1.1.4'
O O 0.0106 0.0060 'International Tables Vol C Tables 4.2.6.8 and 6.1.1.4'

loop_
_geom_angle_atom_site_label_1
_geom_angle_atom_site_label_2
_geom_angle_atom_site_label_3
_geom_angle
_geom_angle_site_symmetry_1
_geom_angle_site_symmetry_3
_geom_angle_publ_flag
O1 Cd1 O1 91.47(10) 2_556 . ?
O1 Cd1 O4 85.83(7) . 8_565 ?
O1 Cd1 O4 103.16(7) 2_556 8_565 ?
O1 Cd1 O4 103.16(7) . 7_565 ?
O1 Cd1 O4 85.83(7) 2_556 7_565 ?
O1 Cd1 N1 171.0(3) . . ?
O1 Cd1 N1 171.0(3) 2_556 2_556 ?
O1 Cd1 N1 90.7(4) . 2_556 ?
O1 Cd1 N1 90.7(4) 2_556 . ?
O1 Cd1 N1A 85.8(5) 2_556 . ?
O1 Cd1 N1A 164.2(4) . . ?
O1 Cd1 N1A 85.8(5) . 2_556 ?
O1 Cd1 N1A 164.2(4) 2_556 2_556 ?
O4 Cd1 O4 167.25(10) 7_565 8_565 ?
O4 Cd1 N1 85.7(3) 7_565 . ?
O4 Cd1 N1 85.7(3) 8_565 2_556 ?
O4 Cd1 N1 85.2(3) 8_565 . ?
O4 Cd1 N1 85.2(3) 7_565 2_556 ?
O4 Cd1 N1A 79.7(4) 7_565 2_556 ?
O4 Cd1 N1A 79.7(4) 8_565 . ?
O4 Cd1 N1A 92.2(4) 8_565 2_556 ?
O4 Cd1 N1A 92.2(4) 7_565 . ?
N1 Cd1 N1 88.5(8) . 2_556 ?
N1 Cd1 N1A 8.4(6) 2_556 2_556 ?
N1 Cd1 N1A 94.4(2) . 2_556 ?
N1A Cd1 N1A 100.8(9) . 2_556 ?
O1 Cd2 O6 99.99(7) 8_564 4 ?
O1 Cd2 C1 28.15(7) 8_564 8_564 ?
O1 Cd2 C35 120.63(7) 8_564 4 ?
O2 Cd2 O1 55.38(6) 8_564 8_564 ?
O2 Cd2 O6 107.65(8) 8_564 4 ?
O2 Cd2 N2 90.5(3) 8_564 3_564 ?
O2 Cd2 C1 27.24(7) 8_564 8_564 ?
O2 Cd2 C35 103.04(7) 8_564 4 ?
O5 Cd2 O1 131.30(7) 4 8_564 ?
O5 Cd2 O2 90.05(7) 4 8_564 ?
O5 Cd2 O6 55.15(7) 4 4 ?
O5 Cd2 N2 95.5(4) 4 3_564 ?
O5 Cd2 C1 111.22(8) 4 8_564 ?
O5 Cd2 C35 27.86(8) 4 4 ?
O3 Cd2 O1 104.77(7) . 8_564 ?
O3 Cd2 O2 153.59(7) . 8_564 ?
O3 Cd2 O5 115.99(7) . 4 ?
O3 Cd2 O6 91.97(7) . 4 ?
O3 Cd2 N2 82.9(3) . 3_564 ?
O3 Cd2 C1 131.15(8) . 8_564 ?
O3 Cd2 C35 102.44(8) . 4 ?
O3 Cd2 N2A 90.9(3) . 3_564 ?
O6 Cd2 C1 105.17(8) 4 8_564 ?
O6 Cd2 C35 27.65(7) 4 4 ?
N2 Cd2 O1 115.6(4) 3_564 8_564 ?
N2 Cd2 O6 144.2(4) 3_564 4 ?
N2 Cd2 C1 104.7(3) 3_564 8_564 ?
N2 Cd2 C35 119.4(4) 3_564 4 ?
C35 Cd2 C1 113.89(8) 4 8_564 ?
Cd1 O1 Cd2 116.41(7) . 8_565 ?
C1 O1 Cd1 134.71(16) . . ?
C1 O1 Cd2 90.26(16) . 8_565 ?
C1 O2 Cd2 93.90(16) . 8_565 ?
C35 O5 Cd2 92.63(18) . 4_545 ?
C21 O3 Cd2 126.02(19) . . ?
C35 O6 Cd2 88.33(17) . 4_545 ?
C21 O4 Cd1 147.7(2) . 7_565 ?
C45 N2 Cd2 123.3(8) . 3_435 ?
C45 N2 C46 116.2(10) . . ?
C46 N2 Cd2 120.0(7) . 3_435 ?
N2 C45 H45 118.0 . . ?
N2 C45 C44 124.0(9) . . ?
C44 C45 H45 118.0 . . ?
C45 C44 H44 120.1 . . ?
C45 C44 C43 119.7(6) . . ?
C43 C44 H44 120.1 . . ?
C44 C43 C42 119.0(6) . . ?
C47 C43 C44 118.8(7) . . ?
C47 C43 C42 122.2(7) . . ?
C43 C47 H47 121.1 . . ?
C43 C47 C46 117.9(7) . . ?
C46 C47 H47 121.1 . . ?
N2 C46 C47 123.4(8) . . ?
N2 C46 H46 118.3 . . ?
C47 C46 H46 118.3 . . ?
O1 C1 Cd2 61.58(13) . 8_565 ?
O1 C1 C2 120.4(2) . . ?
O2 C1 Cd2 58.86(13) . 8_565 ?
O2 C1 O1 120.4(2) . . ?
O2 C1 C2 119.2(2) . . ?
C2 C1 Cd2 177.4(2) . 8_565 ?
C4 N3 C22 122.1(2) . . ?
C4 N3 C8 120.6(2) . . ?
C22 N3 C8 117.0(2) . . ?
C36 N1 Cd1 121.6(8) . . ?
C36 N1 C40 117.2(12) . . ?
C40 N1 Cd1 121.2(8) . . ?
N1 C36 H36 118.3 . . ?
N1 C36 C37 123.4(8) . . ?
C37 C36 H36 118.3 . . ?
C36 C37 H37 120.8 . . ?
C38 C37 C36 118.4(6) . . ?
C38 C37 H37 120.8 . . ?
C37 C38 C39 118.2(6) . . ?
C37 C38 C41 123.2(7) . . ?
C39 C38 C41 118.6(6) . . ?
C38 C39 H39 120.6 . . ?
C40 C39 C38 118.9(6) . . ?
C40 C39 H39 120.6 . . ?
N1 C40 C39 123.9(8) . . ?
N1 C40 H40 118.0 . . ?
C39 C40 H40 118.0 . . ?
O5 C35 Cd2 59.51(15) . 4_545 ?
O5 C35 C34 118.3(3) . . ?
O6 C35 Cd2 64.02(15) . 4_545 ?
O6 C35 O5 122.2(3) . . ?
O6 C35 C34 119.4(3) . . ?
C34 C35 Cd2 167.84(18) . 4_545 ?
C7 C2 C1 120.5(2) . . ?
C7 C2 C3 121.1(2) . . ?
C3 C2 C1 118.4(2) . . ?
C29 C34 C35 121.6(2) . . ?
C33 C34 C35 118.3(3) . . ?
C33 C34 C29 120.0(2) . . ?
C25 C26 C29 120.2(3) . . ?
C27 C26 C29 121.7(3) . . ?
C27 C26 C25 118.1(3) . . ?
C34 C29 C26 122.9(2) . . ?
C30 C29 C34 117.9(3) . . ?
C30 C29 C26 119.0(3) . . ?
N3 C4 C3 121.6(2) . . ?
N3 C4 C5 121.5(2) . . ?
C3 C4 C5 116.8(2) . . ?
C26 C25 H25 119.9 . . ?
C24 C25 C26 120.2(3) . . ?
C24 C25 H25 119.9 . . ?
C2 C7 H7 120.9 . . ?
C6 C7 C2 118.2(2) . . ?
C6 C7 H7 120.9 . . ?
C20 C15 C12 123.8(2) . . ?
C20 C15 C16 117.6(3) . . ?
C16 C15 C12 118.2(2) . . ?
O3 C21 O4 126.3(3) . . ?
O3 C21 C20 115.9(3) . . ?
O4 C21 C20 117.7(3) . . ?
C25 C24 H24 119.2 . . ?
C25 C24 C23 121.6(3) . . ?
C23 C24 H24 119.2 . . ?
C2 C3 C4 121.0(3) . . ?
C2 C3 H3 119.5 . . ?
C4 C3 H3 119.5 . . ?
C7 C6 H6 119.4 . . ?
C7 C6 C5 121.2(3) . . ?
C5 C6 H6 119.4 . . ?
C15 C20 C21 124.8(3) . . ?
C19 C20 C15 119.4(3) . . ?
C19 C20 C21 115.6(3) . . ?
C26 C27 H27 119.4 . . ?
C26 C27 C28 121.3(3) . . ?
C28 C27 H27 119.4 . . ?
C24 C23 C22 118.8(3) . . ?
C28 C23 C24 118.4(3) . . ?
C28 C23 C22 122.8(3) . . ?
C4 C5 H5 119.2 . . ?
C6 C5 C4 121.6(2) . . ?
C6 C5 H5 119.2 . . ?
N3 C22 C23 116.2(3) . . ?
N3 C22 H22A 108.2 . . ?
N3 C22 H22B 108.2 . . ?
C23 C22 H22A 108.2 . . ?
C23 C22 H22B 108.2 . . ?
H22A C22 H22B 107.4 . . ?
C14 C13 H13 119.1 . . ?
C12 C13 H13 119.1 . . ?
C12 C13 C14 121.7(3) . . ?
C13 C14 H14 119.6 . . ?
C9 C14 C13 120.9(3) . . ?
C9 C14 H14 119.6 . . ?
C13 C12 C15 119.4(3) . . ?
C13 C12 C11 117.0(3) . . ?
C11 C12 C15 123.1(3) . . ?
C14 C9 C10 118.0(3) . . ?
C14 C9 C8 118.4(3) . . ?
C10 C9 C8 123.6(3) . . ?
C29 C30 H30 119.2 . . ?
C31 C30 C29 121.5(3) . . ?
C31 C30 H30 119.2 . . ?
C12 C11 H11 119.5 . . ?
C10 C11 C12 121.0(3) . . ?
C10 C11 H11 119.5 . . ?
C9 C10 C11 121.3(3) . . ?
C9 C10 H10 119.3 . . ?
C11 C10 H10 119.3 . . ?
C34 C33 H33 119.8 . . ?
C32 C33 C34 120.4(3) . . ?
C32 C33 H33 119.8 . . ?
C30 C31 H31 120.0 . . ?
C32 C31 C30 120.1(3) . . ?
C32 C31 H31 120.0 . . ?
C27 C28 H28 119.8 . . ?
C23 C28 C27 120.5(3) . . ?
C23 C28 H28 119.8 . . ?
N3 C8 C9 115.5(2) . . ?
N3 C8 H8A 108.4 . . ?
N3 C8 H8B 108.4 . . ?
C9 C8 H8A 108.4 . . ?
C9 C8 H8B 108.4 . . ?
H8A C8 H8B 107.5 . . ?
C15 C16 H16 119.2 . . ?
C17 C16 C15 121.6(3) . . ?
C17 C16 H16 119.2 . . ?
C20 C19 H19 119.3 . . ?
C18 C19 C20 121.5(3) . . ?
C18 C19 H19 119.3 . . ?
C33 C32 H32 120.0 . . ?
C31 C32 C33 120.0(3) . . ?
C31 C32 H32 120.0 . . ?
C16 C17 H17 119.9 . . ?
C18 C17 C16 120.1(3) . . ?
C18 C17 H17 119.9 . . ?
C19 C18 H18 120.2 . . ?
C17 C18 C19 119.6(3) . . ?
C17 C18 H18 120.2 . . ?
C43 C42 H42 117.0 . . ?
C41 C42 C43 125.9(7) . . ?
C41 C42 H42 117.0 . . ?
C38 C41 H41 117.0 . . ?
C42 C41 C38 126.0(7) . . ?
C42 C41 H41 117.0 . . ?
C43A C42A H42A 116.4 . . ?
C41A C42A H42A 116.4 . . ?
C41A C42A C43A 127.1(9) . . ?
C46A N2A C45A 117.6(14) . . ?
N2A C46A H46A 119.0 . . ?
N2A C46A C47A 122.0(11) . . ?
C47A C46A H46A 119.0 . . ?
C46A C47A H47A 120.3 . . ?
C43A C47A C46A 119.4(9) . . ?
C43A C47A H47A 120.3 . . ?
C47A C43A C42A 125.1(9) . . ?
C47A C43A C44A 116.3(8) . . ?
C44A C43A C42A 118.6(8) . . ?
C43A C44A H44A 119.5 . . ?
C45A C44A C43A 121.1(8) . . ?
C45A C44A H44A 119.5 . . ?
N2A C45A C44A 123.5(11) . . ?
N2A C45A H45A 118.2 . . ?
C44A C45A H45A 118.2 . . ?
C36A N1A Cd1 121.5(10) . . ?
C40A N1A Cd1 122.2(11) . . ?
C40A N1A C36A 116.3(15) . . ?
N1A C36A H36A 118.0 . . ?
N1A C36A C37A 124.0(11) . . ?
C37A C36A H36A 118.0 . . ?
C36A C37A H37A 120.8 . . ?
C38A C37A C36A 118.3(8) . . ?
C38A C37A H37A 120.8 . . ?
C37A C38A C39A 118.0(8) . . ?
C37A C38A C41A 123.4(9) . . ?
C39A C38A C41A 118.5(8) . . ?
C38A C39A H39A 120.2 . . ?
C40A C39A C38A 119.7(8) . . ?
C40A C39A H39A 120.2 . . ?
N1A C40A C39A 123.7(12) . . ?
N1A C40A H40A 118.2 . . ?
C39A C40A H40A 118.2 . . ?
C42A C41A C38A 124.0(8) . . ?
C42A C41A H41A 118.0 . . ?
C38A C41A H41A 118.0 . . ?

loop_
_geom_bond_atom_site_label_1
_geom_bond_atom_site_label_2
_geom_bond_distance
_geom_bond_site_symmetry_2
_geom_bond_publ_flag
Cd1 O1 2.2881(18) 2_556 ?
Cd1 O1 2.2881(18) . ?
Cd1 O4 2.3255(19) 7_565 ?
Cd1 O4 2.3255(19) 8_565 ?
Cd1 N1 2.327(17) . ?
Cd1 N1 2.327(17) 2_556 ?
Cd1 N1A 2.36(2) 2_556 ?
Cd1 N1A 2.36(2) . ?
Cd2 O1 2.3811(18) 8_564 ?
Cd2 O2 2.3226(17) 8_564 ?
Cd2 O5 2.308(2) 4 ?
Cd2 O3 2.1792(18) . ?
Cd2 O6 2.406(2) 4 ?
Cd2 N2 2.362(16) 3_564 ?
Cd2 C1 2.707(3) 8_564 ?
Cd2 C35 2.676(3) 4 ?
Cd2 N2A 2.31(2) 3_564 ?
O1 C1 1.277(3) . ?
O2 C1 1.242(3) . ?
O5 C35 1.252(3) . ?
O3 C21 1.246(3) . ?
O6 C35 1.242(3) . ?
O4 C21 1.252(3) . ?
N2 C45 1.331(11) . ?
N2 C46 1.333(13) . ?
C45 H45 0.9300 . ?
C45 C44 1.351(15) . ?
C44 H44 0.9300 . ?
C44 C43 1.377(8) . ?
C43 C47 1.354(8) . ?
C43 C42 1.479(7) . ?
C47 H47 0.9300 . ?
C47 C46 1.412(15) . ?
C46 H46 0.9300 . ?
C1 C2 1.480(3) . ?
N3 C4 1.387(3) . ?
N3 C22 1.441(4) . ?
N3 C8 1.448(3) . ?
N1 C36 1.324(13) . ?
N1 C40 1.327(14) . ?
C36 H36 0.9300 . ?
C36 C37 1.404(13) . ?
C37 H37 0.9300 . ?
C37 C38 1.378(9) . ?
C38 C39 1.388(8) . ?
C38 C41 1.481(7) . ?
C39 H39 0.9300 . ?
C39 C40 1.377(11) . ?
C40 H40 0.9300 . ?
C35 C34 1.513(4) . ?
C2 C7 1.386(4) . ?
C2 C3 1.391(3) . ?
C34 C29 1.399(4) . ?
C34 C33 1.390(4) . ?
C26 C29 1.488(4) . ?
C26 C25 1.396(4) . ?
C26 C27 1.384(4) . ?
C29 C30 1.396(4) . ?
C4 C3 1.398(3) . ?
C4 C5 1.400(4) . ?
C25 H25 0.9300 . ?
C25 C24 1.380(4) . ?
C7 H7 0.9300 . ?
C7 C6 1.377(4) . ?
C15 C20 1.402(4) . ?
C15 C12 1.488(4) . ?
C15 C16 1.405(4) . ?
C21 C20 1.509(4) . ?
C24 H24 0.9300 . ?
C24 C23 1.384(4) . ?
C3 H3 0.9300 . ?
C6 H6 0.9300 . ?
C6 C5 1.380(4) . ?
C20 C19 1.389(4) . ?
C27 H27 0.9300 . ?
C27 C28 1.390(4) . ?
C23 C22 1.516(4) . ?
C23 C28 1.379(4) . ?
C5 H5 0.9300 . ?
C22 H22A 0.9700 . ?
C22 H22B 0.9700 . ?
C13 H13 0.9300 . ?
C13 C14 1.390(4) . ?
C13 C12 1.378(4) . ?
C14 H14 0.9300 . ?
C14 C9 1.373(4) . ?
C12 C11 1.396(4) . ?
C9 C10 1.379(4) . ?
C9 C8 1.522(4) . ?
C30 H30 0.9300 . ?
C30 C31 1.375(4) . ?
C11 H11 0.9300 . ?
C11 C10 1.383(4) . ?
C10 H10 0.9300 . ?
C33 H33 0.9300 . ?
C33 C32 1.382(4) . ?
C31 H31 0.9300 . ?
C31 C32 1.368(4) . ?
C28 H28 0.9300 . ?
C8 H8A 0.9700 . ?
C8 H8B 0.9700 . ?
C16 H16 0.9300 . ?
C16 C17 1.372(4) . ?
C19 H19 0.9300 . ?
C19 C18 1.374(4) . ?
C32 H32 0.9300 . ?
C17 H17 0.9300 . ?
C17 C18 1.368(5) . ?
C18 H18 0.9300 . ?
C42 H42 0.9300 . ?
C42 C41 1.311(7) . ?
C41 H41 0.9300 . ?
C42A H42A 0.9300 . ?
C42A C43A 1.477(8) . ?
C42A C41A 1.307(8) . ?
N2A C46A 1.323(16) . ?
N2A C45A 1.329(16) . ?
C46A H46A 0.9300 . ?
C46A C47A 1.44(2) . ?
C47A H47A 0.9300 . ?
C47A C43A 1.353(10) . ?
C43A C44A 1.407(11) . ?
C44A H44A 0.9300 . ?
C44A C45A 1.338(18) . ?
C45A H45A 0.9300 . ?
N1A C36A 1.338(19) . ?
N1A C40A 1.330(16) . ?
C36A H36A 0.9300 . ?
C36A C37A 1.398(16) . ?
C37A H37A 0.9300 . ?
C37A C38A 1.362(11) . ?
C38A C39A 1.394(11) . ?
C38A C41A 1.485(8) . ?
C39A H39A 0.9300 . ?
C39A C40A 1.366(17) . ?
C40A H40A 0.9300 . ?
C41A H41A 0.9300 . ?

loop_
_geom_torsion_atom_site_label_1
_geom_torsion_atom_site_label_2
_geom_torsion_atom_site_label_3
_geom_torsion_atom_site_label_4
_geom_torsion
_geom_torsion_site_symmetry_1
_geom_torsion_site_symmetry_2
_geom_torsion_site_symmetry_3
_geom_torsion_site_symmetry_4
_geom_torsion_publ_flag
Cd1 O1 C1 Cd2 -129.1(2) . . . 8_565 ?
Cd1 O1 C1 O2 -127.1(2) . . . . ?
Cd1 O1 C1 C2 52.9(4) . . . . ?
Cd1 O4 C21 O3 -35.3(5) 7_565 . . . ?
Cd1 O4 C21 C20 141.2(3) 7_565 . . . ?
Cd1 N1 C36 C37 175.4(9) . . . . ?
Cd1 N1 C40 C39 -176.6(9) . . . . ?
Cd1 N1A C36A C37A -177.0(11) . . . . ?
Cd1 N1A C40A C39A 176.9(12) . . . . ?
Cd2 O1 C1 O2 2.0(3) 8_565 . . . ?
Cd2 O1 C1 C2 -178.1(2) 8_565 . . . ?
Cd2 O2 C1 O1 -2.0(3) 8_565 . . . ?
Cd2 O2 C1 C2 178.0(2) 8_565 . . . ?
Cd2 O5 C35 O6 13.5(3) 4_545 . . . ?
Cd2 O5 C35 C34 -166.3(2) 4_545 . . . ?
Cd2 O3 C21 O4 -2.8(4) . . . . ?
Cd2 O3 C21 C20 -179.33(16) . . . . ?
Cd2 O6 C35 O5 -12.9(3) 4_545 . . . ?
Cd2 O6 C35 C34 166.8(2) 4_545 . . . ?
Cd2 N2 C45 C44 169.7(10) 3_435 . . . ?
Cd2 N2 C46 C47 -170.6(9) 3_435 . . . ?
Cd2 C35 C34 C29 -40.2(11) 4_545 . . . ?
Cd2 C35 C34 C33 141.3(9) 4_545 . . . ?
Cd2 N2A C46A C47A 172.9(11) 3_435 . . . ?
Cd2 N2A C45A C44A -172.2(13) 3_435 . . . ?
O1 C1 C2 C7 18.5(4) . . . . ?
O1 C1 C2 C3 -160.8(2) . . . . ?
O2 C1 C2 C7 -161.5(3) . . . . ?
O2 C1 C2 C3 19.2(4) . . . . ?
O5 C35 C34 C29 36.2(4) . . . . ?
O5 C35 C34 C33 -142.3(3) . . . . ?
O3 C21 C20 C15 -34.0(4) . . . . ?
O3 C21 C20 C19 140.8(3) . . . . ?
O6 C35 C34 C29 -143.6(3) . . . . ?
O6 C35 C34 C33 38.0(4) . . . . ?
O4 C21 C20 C15 149.2(3) . . . . ?
O4 C21 C20 C19 -36.0(4) . . . . ?
N2 C45 C44 C43 0.9(15) . . . . ?
C45 N2 C46 C47 1.5(16) . . . . ?
C45 C44 C43 C47 0.9(12) . . . . ?
C45 C44 C43 C42 -180.0(8) . . . . ?
C44 C43 C47 C46 -1.5(12) . . . . ?
C44 C43 C42 C41 172.9(7) . . . . ?
C43 C47 C46 N2 0.3(15) . . . . ?
C43 C42 C41 C38 -179.6(6) . . . . ?
C47 C43 C42 C41 -8.0(11) . . . . ?
C46 N2 C45 C44 -2.1(17) . . . . ?
C1 C2 C7 C6 -178.0(2) . . . . ?
C1 C2 C3 C4 177.4(2) . . . . ?
N3 C4 C3 C2 -179.3(3) . . . . ?
N3 C4 C5 C6 -178.4(3) . . . . ?
N1 C36 C37 C38 2.1(14) . . . . ?
C36 N1 C40 C39 1.3(17) . . . . ?
C36 C37 C38 C39 -0.4(11) . . . . ?
C36 C37 C38 C41 -178.1(7) . . . . ?
C37 C38 C39 C40 -0.7(10) . . . . ?
C37 C38 C41 C42 -0.3(11) . . . . ?
C38 C39 C40 N1 0.3(14) . . . . ?
C39 C38 C41 C42 -178.0(7) . . . . ?
C40 N1 C36 C37 -2.5(17) . . . . ?
C35 C34 C29 C26 9.3(4) . . . . ?
C35 C34 C29 C30 -176.4(2) . . . . ?
C35 C34 C33 C32 176.1(3) . . . . ?
C2 C7 C6 C5 1.1(4) . . . . ?
C34 C29 C30 C31 -0.3(4) . . . . ?
C34 C33 C32 C31 0.9(4) . . . . ?
C26 C29 C30 C31 174.2(2) . . . . ?
C26 C25 C24 C23 0.0(4) . . . . ?
C26 C27 C28 C23 0.1(4) . . . . ?
C29 C34 C33 C32 -2.4(4) . . . . ?
C29 C26 C25 C24 179.3(2) . . . . ?
C29 C26 C27 C28 -179.4(2) . . . . ?
C29 C30 C31 C32 -1.1(4) . . . . ?
C4 N3 C22 C23 94.3(3) . . . . ?
C4 N3 C8 C9 82.1(4) . . . . ?
C25 C26 C29 C34 48.1(4) . . . . ?
C25 C26 C29 C30 -126.2(3) . . . . ?
C25 C26 C27 C28 -1.0(4) . . . . ?
C25 C24 C23 C22 178.7(2) . . . . ?
C25 C24 C23 C28 -1.0(4) . . . . ?
C7 C2 C3 C4 -1.8(4) . . . . ?
C7 C6 C5 C4 -2.8(4) . . . . ?
C15 C20 C19 C18 3.1(5) . . . . ?
C15 C12 C11 C10 171.0(3) . . . . ?
C15 C16 C17 C18 2.6(5) . . . . ?
C21 C20 C19 C18 -172.0(3) . . . . ?
C24 C23 C22 N3 158.5(2) . . . . ?
C24 C23 C28 C27 0.9(4) . . . . ?
C3 C2 C7 C6 1.2(4) . . . . ?
C3 C4 C5 C6 2.2(4) . . . . ?
C20 C15 C12 C13 -35.4(4) . . . . ?
C20 C15 C12 C11 152.6(3) . . . . ?
C20 C15 C16 C17 2.0(4) . . . . ?
C20 C19 C18 C17 1.5(6) . . . . ?
C27 C26 C29 C34 -133.6(3) . . . . ?
C27 C26 C29 C30 52.1(4) . . . . ?
C27 C26 C25 C24 1.0(4) . . . . ?
C5 C4 C3 C2 0.1(4) . . . . ?
C22 N3 C4 C3 -11.3(4) . . . . ?
C22 N3 C4 C5 169.3(3) . . . . ?
C22 N3 C8 C9 -104.1(3) . . . . ?
C22 C23 C28 C27 -178.7(3) . . . . ?
C13 C14 C9 C10 -1.8(4) . . . . ?
C13 C14 C9 C8 179.7(3) . . . . ?
C13 C12 C11 C10 -1.1(4) . . . . ?
C14 C13 C12 C15 -172.7(3) . . . . ?
C14 C13 C12 C11 -0.2(4) . . . . ?
C14 C9 C10 C11 0.5(4) . . . . ?
C14 C9 C8 N3 -151.9(3) . . . . ?
C12 C15 C20 C21 -17.8(4) . . . . ?
C12 C15 C20 C19 167.6(3) . . . . ?
C12 C15 C16 C17 -170.8(3) . . . . ?
C12 C13 C14 C9 1.7(4) . . . . ?
C12 C11 C10 C9 1.0(5) . . . . ?
C30 C31 C32 C33 0.8(5) . . . . ?
C10 C9 C8 N3 29.7(4) . . . . ?
C33 C34 C29 C26 -172.3(2) . . . . ?
C33 C34 C29 C30 2.0(4) . . . . ?
C28 C23 C22 N3 -21.9(4) . . . . ?
C8 N3 C4 C3 162.1(3) . . . . ?
C8 N3 C4 C5 -17.2(4) . . . . ?
C8 N3 C22 C23 -79.4(3) . . . . ?
C8 C9 C10 C11 178.9(3) . . . . ?
C16 C15 C20 C21 169.9(3) . . . . ?
C16 C15 C20 C19 -4.7(4) . . . . ?
C16 C15 C12 C13 136.8(3) . . . . ?
C16 C15 C12 C11 -35.2(4) . . . . ?
C16 C17 C18 C19 -4.3(6) . . . . ?
C42 C43 C47 C46 179.5(8) . . . . ?
C41 C38 C39 C40 177.1(7) . . . . ?
C42A C43A C44A C45A 177.4(11) . . . . ?
N2A C46A C47A C43A -0.3(19) . . . . ?
C46A N2A C45A C44A 2(2) . . . . ?
C46A C47A C43A C42A -177.1(10) . . . . ?
C46A C47A C43A C44A 1.9(16) . . . . ?
C47A C43A C44A C45A -1.7(16) . . . . ?
C43A C42A C41A C38A 179.9(8) . . . . ?
C43A C44A C45A N2A 0(2) . . . . ?
C45A N2A C46A C47A -2(2) . . . . ?
N1A C36A C37A C38A 0.5(18) . . . . ?
C36A N1A C40A C39A 0(2) . . . . ?
C36A C37A C38A C39A -1.1(14) . . . . ?
C36A C37A C38A C41A 178.1(9) . . . . ?
C37A C38A C39A C40A 1.0(15) . . . . ?
C37A C38A C41A C42A -5.8(14) . . . . ?
C38A C39A C40A N1A -0.4(19) . . . . ?
C39A C38A C41A C42A 173.4(9) . . . . ?
C40A N1A C36A C37A 0(2) . . . . ?
C41A C42A C43A C47A 0.4(16) . . . . ?
C41A C42A C43A C44A -178.6(9) . . . . ?
C41A C38A C39A C40A -178.2(10) . . . . ?
